data_2216043
loop_
_publ_author_name
'Imhof, Wolfgang'

_publ_section_title
;
 <i>N</i>-Phenyl-2-(phenyliminomethyl)pyrrole-1-carboxamide
;
_journal_coeditor_code LH2518
_journal_issue 11
_journal_name_full 'Acta Crystallographica Section E'
_journal_page_first o4265
_journal_page_last o4265
_journal_paper_doi 10.1107/S1600536807048416
_journal_volume 63
_journal_year 2007
_chemical_formula_iupac 'C18 H15 N3 O'
_chemical_formula_moiety 'C18 H15 N3 O'
_chemical_formula_sum 'C18 H15 N3 O'
_chemical_formula_weight 289.33
_chemical_name_systematic
;
N-Phenyl-2-(phenyliminomethyl)pyrrole-1-carboxamide
;
_space_group_IT_number 56
_symmetry_cell_setting orthorhombic
_symmetry_space_group_name_Hall '-P 2ab 2ac'
_symmetry_space_group_name_H-M 'P c c n'
_atom_sites_solution_hydrogens geom
_atom_sites_solution_primary direct
_atom_sites_solution_secondary difmap
_audit_creation_method SHELXL-97
_cell_angle_alpha 90.00
_cell_angle_beta 90.00
_cell_angle_gamma 90.00
_cell_formula_units_Z 8
_cell_length_a 18.292(2)
_cell_length_b 19.966(2)
_cell_length_c 7.8479(4)
_cell_measurement_reflns_used 11352
_cell_measurement_temperature 183(2)
_cell_measurement_theta_max 27.49
_cell_measurement_theta_min 3.00
_cell_volume 2866.2(4)
_computing_cell_refinement 'DENZO (Otwinowski & Minor, 1997)'
_computing_data_collection 'COLLECT (Nonius, 1998)'
_computing_data_reduction 'DENZO (Otwinowski & Minor, 1997)'
_computing_molecular_graphics 'XP (Siemens, 1990)'
_computing_publication_material 'SHELXL97 (Sheldrick, 1997) and XP (Siemens, 1990)'
_computing_structure_refinement 'SHELXL97 (Sheldrick, 1997)'
_computing_structure_solution 'SHELXS97 (Sheldrick, 1990)'
_diffrn_ambient_temperature 183(2)
_diffrn_measured_fraction_theta_full 0.994
_diffrn_measured_fraction_theta_max 0.994
_diffrn_measurement_device_type 'Nonius KappaCCD'
_diffrn_measurement_method '\f and \w'
_diffrn_radiation_monochromator graphite
_diffrn_radiation_source 'fine-focus sealed tube'
_diffrn_radiation_type MoK\a
_diffrn_radiation_wavelength 0.71073
_diffrn_reflns_av_R_equivalents 0.0822
_diffrn_reflns_av_sigmaI/netI 0.1403
_diffrn_reflns_limit_h_max 23
_diffrn_reflns_limit_h_min -23
_diffrn_reflns_limit_k_max 25
_diffrn_reflns_limit_k_min -25
_diffrn_reflns_limit_l_max 10
_diffrn_reflns_limit_l_min -8
_diffrn_reflns_number 11352
_diffrn_reflns_theta_full 27.49
_diffrn_reflns_theta_max 27.49
_diffrn_reflns_theta_min 3.00
_exptl_absorpt_coefficient_mu 0.086
_exptl_absorpt_correction_type none
_exptl_crystal_colour colorless
_exptl_crystal_density_diffrn 1.341
_exptl_crystal_density_method 'not measured'
_exptl_crystal_description cuboid
_exptl_crystal_F_000 1216
_exptl_crystal_size_max 0.15
_exptl_crystal_size_mid 0.1
_exptl_crystal_size_min 0.1
_refine_diff_density_max 0.144
_refine_diff_density_min -0.201
_refine_ls_extinction_method none
_refine_ls_goodness_of_fit_ref 0.743
_refine_ls_hydrogen_treatment constr
_refine_ls_matrix_type full
_refine_ls_number_parameters 199
_refine_ls_number_reflns 3270
_refine_ls_number_restraints 0
_refine_ls_restrained_S_all 0.743
_refine_ls_R_factor_all 0.1193
_refine_ls_R_factor_gt 0.0414
_refine_ls_shift/su_max 0.001
_refine_ls_shift/su_mean 0.000
_refine_ls_structure_factor_coef Fsqd
_refine_ls_weighting_details 'calc w=1/[\s^2^(Fo^2^)+(0.0346P)^2^+0.003P] where P=(Fo^2^+2Fc^2^)/3'
_refine_ls_weighting_scheme calc
_refine_ls_wR_factor_gt 0.0739
_refine_ls_wR_factor_ref 0.0823
_reflns_number_gt 1391
_reflns_number_total 3270
_reflns_threshold_expression I>2\s(I)
_cod_data_source_file lh2518.cif
_cod_data_source_block I
_cod_original_cell_volume 2866.1(4)
_cod_database_code 2216043
_cod_database_fobs_code 2216043

loop_
_symmetry_equiv_pos_as_xyz
'x, y, z'
'-x+1/2, -y+1/2, z'
'-x, y+1/2, -z+1/2'
'x+1/2, -y, -z+1/2'
'-x, -y, -z'
'x-1/2, y-1/2, -z'
'x, -y-1/2, z-1/2'
'-x-1/2, y, z-1/2'

loop_
_atom_site_type_symbol
_atom_site_label
_atom_site_fract_x
_atom_site_fract_y
_atom_site_fract_z
_atom_site_U_iso_or_equiv
_atom_site_adp_type
_atom_site_calc_flag
_atom_site_refinement_flags
_atom_site_occupancy
O O1 0.06301(7) 0.63509(6) 0.91292(14) 0.0458(3) Uani d . 1
N N1 0.07867(7) 0.52183(7) 0.88728(15) 0.0363(4) Uani d . 1
C C1 0.14376(10) 0.52718(10) 0.9744(2) 0.0416(5) Uani d . 1
H H1 0.1614 0.5668 1.0271 0.062 Uiso calc R 1
C C2 0.17911(10) 0.46711(9) 0.9736(2) 0.0449(5) Uani d . 1
H H2 0.2250 0.4575 1.0246 0.067 Uiso calc R 1
C C3 0.13464(10) 0.42195(9) 0.8828(2) 0.0439(5) Uani d . 1
H H3 0.1454 0.3761 0.8625 0.066 Uiso calc R 1
C C4 0.07299(10) 0.45515(9) 0.8283(2) 0.0376(4) Uani d . 1
C C5 0.01475(10) 0.42109(9) 0.73953(18) 0.0385(4) Uani d . 1
H H5 0.0220 0.3749 0.7156 0.058 Uiso calc R 1
N N2 -0.04575(8) 0.44677(7) 0.68969(16) 0.0374(4) Uani d . 1
N N3 -0.01941(7) 0.57710(7) 0.75188(16) 0.0379(4) Uani d . 1
H H3N -0.0357 0.5364 0.7318 0.057 Uiso calc R 1
C C6 -0.09948(9) 0.40501(9) 0.61349(19) 0.0356(4) Uani d . 1
C C7 -0.14260(10) 0.43399(9) 0.4869(2) 0.0407(5) Uani d . 1
H H7 -0.1360 0.4797 0.4575 0.061 Uiso calc R 1
C C8 -0.19501(10) 0.39616(9) 0.4044(2) 0.0416(5) Uani d . 1
H H8 -0.2235 0.4157 0.3162 0.062 Uiso calc R 1
C C9 -0.20604(10) 0.33021(9) 0.4496(2) 0.0447(5) Uani d . 1
H H9 -0.2422 0.3044 0.3927 0.067 Uiso calc R 1
C C10 -0.16424(10) 0.30146(9) 0.5786(2) 0.0466(5) Uani d . 1
H H10 -0.1719 0.2560 0.6100 0.070 Uiso calc R 1
C C11 -0.11140(10) 0.33934(9) 0.6612(2) 0.0415(5) Uani d . 1
H H11 -0.0834 0.3201 0.7506 0.062 Uiso calc R 1
C C12 0.03966(10) 0.58330(9) 0.8518(2) 0.0380(4) Uani d . 1
C C13 -0.05737(10) 0.63125(8) 0.67646(19) 0.0365(4) Uani d . 1
C C14 -0.13024(10) 0.62156(9) 0.6346(2) 0.0440(5) Uani d . 1
H H14 -0.1543 0.5814 0.6670 0.066 Uiso calc R 1
C C15 -0.16813(11) 0.67072(9) 0.5450(2) 0.0501(5) Uani d . 1
H H15 -0.2180 0.6640 0.5160 0.075 Uiso calc R 1
C C16 -0.13333(12) 0.72922(9) 0.4984(2) 0.0507(5) Uani d . 1
H H16 -0.1590 0.7626 0.4361 0.076 Uiso calc R 1
C C17 -0.06071(11) 0.73919(9) 0.5428(2) 0.0465(5) Uani d . 1
H H17 -0.0369 0.7797 0.5116 0.070 Uiso calc R 1
C C18 -0.02248(11) 0.69054(8) 0.63223(19) 0.0410(5) Uani d . 1
H H18 0.0271 0.6977 0.6630 0.061 Uiso calc R 1

loop_
_atom_site_aniso_label
_atom_site_aniso_U_11
_atom_site_aniso_U_22
_atom_site_aniso_U_33
_atom_site_aniso_U_12
_atom_site_aniso_U_13
_atom_site_aniso_U_23
O1 0.0529(9) 0.0375(8) 0.0470(7) -0.0021(6) -0.0039(6) -0.0077(6)
N1 0.0378(9) 0.0349(9) 0.0362(7) -0.0004(7) 0.0002(7) -0.0013(7)
C1 0.0363(12) 0.0492(13) 0.0393(10) -0.0057(10) -0.0025(8) -0.0016(8)
C2 0.0409(12) 0.0450(12) 0.0489(11) 0.0015(10) -0.0008(9) 0.0034(9)
C3 0.0466(12) 0.0370(11) 0.0480(11) 0.0026(10) 0.0026(9) -0.0003(9)
C4 0.0405(12) 0.0360(11) 0.0362(9) -0.0023(10) 0.0037(9) 0.0006(8)
C5 0.0470(12) 0.0343(10) 0.0342(9) -0.0039(10) 0.0070(8) -0.0009(8)
N2 0.0385(10) 0.0370(9) 0.0369(8) -0.0013(8) 0.0025(7) 0.0001(6)
N3 0.0394(9) 0.0315(8) 0.0428(8) -0.0016(8) -0.0021(7) -0.0018(7)
C6 0.0389(11) 0.0332(11) 0.0346(9) -0.0028(9) 0.0037(8) -0.0026(8)
C7 0.0444(12) 0.0361(11) 0.0415(10) -0.0021(9) 0.0068(9) 0.0028(8)
C8 0.0400(12) 0.0472(13) 0.0377(9) -0.0008(9) 0.0022(9) 0.0018(9)
C9 0.0445(13) 0.0473(13) 0.0423(10) -0.0082(10) 0.0017(9) -0.0043(9)
C10 0.0550(14) 0.0397(11) 0.0450(10) -0.0087(10) 0.0007(9) 0.0019(9)
C11 0.0461(13) 0.0391(12) 0.0394(9) -0.0039(10) 0.0013(9) -0.0001(8)
C12 0.0412(12) 0.0369(11) 0.0358(10) -0.0005(10) 0.0053(8) -0.0004(9)
C13 0.0447(13) 0.0302(11) 0.0345(9) 0.0038(9) 0.0046(9) -0.0020(8)
C14 0.0431(12) 0.0393(12) 0.0497(11) -0.0012(10) 0.0004(9) 0.0020(9)
C15 0.0503(14) 0.0427(13) 0.0573(12) 0.0033(10) -0.0048(10) 0.0028(9)
C16 0.0669(16) 0.0387(12) 0.0465(11) 0.0071(10) -0.0047(10) 0.0030(9)
C17 0.0648(15) 0.0333(11) 0.0415(10) -0.0014(10) 0.0027(9) 0.0005(8)
C18 0.0496(13) 0.0389(12) 0.0344(9) -0.0027(10) 0.0031(8) -0.0045(8)

loop_
_atom_type_symbol
_atom_type_description
_atom_type_scat_dispersion_real
_atom_type_scat_dispersion_imag
_atom_type_scat_source
C C 0.0033 0.0016 'International Tables Vol C Tables 4.2.6.8 and 6.1.1.4'
H H 0.0000 0.0000 'International Tables Vol C Tables 4.2.6.8 and 6.1.1.4'
N N 0.0061 0.0033 'International Tables Vol C Tables 4.2.6.8 and 6.1.1.4'
O O 0.0106 0.0060 'International Tables Vol C Tables 4.2.6.8 and 6.1.1.4'

loop_
_geom_angle_atom_site_label_1
_geom_angle_atom_site_label_2
_geom_angle_atom_site_label_3
_geom_angle
C1 N1 C4 107.41(14)
C1 N1 C12 117.15(14)
C4 N1 C12 134.41(14)
C2 C1 N1 109.87(16)
C2 C1 H1 125.1
N1 C1 H1 125.1
C1 C2 C3 106.96(17)
C1 C2 H2 126.5
C3 C2 H2 126.5
C4 C3 C2 108.79(17)
C4 C3 H3 125.6
C2 C3 H3 125.6
C3 C4 N1 106.96(15)
C3 C4 C5 121.87(17)
N1 C4 C5 131.01(16)
N2 C5 C4 126.63(17)
N2 C5 H5 116.7
C4 C5 H5 116.7
C5 N2 C6 119.43(15)
C12 N3 C13 124.72(15)
C12 N3 H3N 117.6
C13 N3 H3N 117.6
C11 C6 C7 119.87(16)
C11 C6 N2 123.53(15)
C7 C6 N2 116.59(15)
C8 C7 C6 119.98(16)
C8 C7 H7 120.0
C6 C7 H7 120.0
C9 C8 C7 120.20(17)
C9 C8 H8 119.9
C7 C8 H8 119.9
C8 C9 C10 120.03(17)
C8 C9 H9 120.0
C10 C9 H9 120.0
C11 C10 C9 119.82(17)
C11 C10 H10 120.1
C9 C10 H10 120.1
C6 C11 C10 120.05(17)
C6 C11 H11 120.0
C10 C11 H11 120.0
O1 C12 N3 126.29(17)
O1 C12 N1 118.13(16)
N3 C12 N1 115.58(16)
C14 C13 C18 120.09(17)
C14 C13 N3 117.68(15)
C18 C13 N3 122.03(16)
C13 C14 C15 120.00(18)
C13 C14 H14 120.0
C15 C14 H14 120.0
C16 C15 C14 120.08(19)
C16 C15 H15 120.0
C14 C15 H15 120.0
C15 C16 C17 119.77(18)
C15 C16 H16 120.1
C17 C16 H16 120.1
C18 C17 C16 120.60(18)
C18 C17 H17 119.7
C16 C17 H17 119.7
C17 C18 C13 119.44(18)
C17 C18 H18 120.3
C13 C18 H18 120.3

loop_
_geom_bond_atom_site_label_1
_geom_bond_atom_site_label_2
_geom_bond_distance
O1 C12 1.2172(19)
N1 C1 1.377(2)
N1 C4 1.413(2)
N1 C12 1.447(2)
C1 C2 1.363(2)
C1 H1 0.9500
C2 C3 1.408(2)
C2 H2 0.9500
C3 C4 1.376(2)
C3 H3 0.9500
C4 C5 1.443(2)
C5 N2 1.281(2)
C5 H5 0.9500
N2 C6 1.421(2)
N3 C12 1.341(2)
N3 C13 1.415(2)
N3 H3N 0.8800
C6 C11 1.381(2)
C6 C7 1.394(2)
C7 C8 1.382(2)
C7 H7 0.9500
C8 C9 1.379(2)
C8 H8 0.9500
C9 C10 1.393(2)
C9 H9 0.9500
C10 C11 1.388(2)
C10 H10 0.9500
C11 H11 0.9500
C13 C14 1.386(2)
C13 C18 1.389(2)
C14 C15 1.392(2)
C14 H14 0.9500
C15 C16 1.380(2)
C15 H15 0.9500
C16 C17 1.388(2)
C16 H16 0.9500
C17 C18 1.388(2)
C17 H17 0.9500
C18 H18 0.9500

loop_
_geom_hbond_atom_site_label_D
_geom_hbond_atom_site_label_H
_geom_hbond_atom_site_label_A
_geom_hbond_site_symmetry_A
_geom_hbond_distance_DH
_geom_hbond_distance_HA
_geom_hbond_distance_DA
_geom_hbond_angle_DHA
_geom_hbond_publ_flag
N3 H3N N2 1_555 0.880 1.829 2.691(2) 166 y

loop_
_cod_related_entry_id
_cod_related_entry_database
_cod_related_entry_code
1 ChemSpider 30655359
